data_4323817
loop_
_publ_author_name
'Runtong Wang'
'Mark S. Mashuta'
'John F. Richardson'
'Mark E. Noble'

_publ_contact_author
;
Mark E. Noble
Department of Chemistry and Center for Chemical Catalysis
University of Louisville
Louisville
KY 40292
USA
;
_publ_contact_author_email
;
MENOBL01@ulkyvm.louisville.edu
JFRICH01@ulkyvm.louisville.edu
msmash01@homer.louisville.edu
;
_publ_contact_author_fax (502)852-8149
_publ_contact_author_phone (502)852-7296
_publ_section_title
;
 Oxidation at a Dimolybdenum(V) Sulfur Bridge. Formation of SO and SO2
 Bridges. Facile Extrusion of SO from the SO2 Bridge
;
_journal_name_full 'Inorganic Chemistry'
_journal_page_first 3022
_journal_page_last 3030
_journal_paper_doi 10.1021/ic951518k
_journal_volume 35
_journal_year 1996
_chemical_formula_moiety 'C31 H42 N2 Mo2 O8 P2 S6 '
_chemical_formula_sum 'C31 H42 Mo2 N2 O8 P2 S6'
_chemical_formula_weight 1018.88
_space_group_IT_number 14
_symmetry_cell_setting monoclinic
_symmetry_Int_Tables_number 14
_symmetry_space_group_name_Hall '-P 2yn'
_symmetry_space_group_name_H-M 'P 1 21/n 1'
_audit_creation_date 'Fri Nov 10 07:00:44 1995'
_audit_creation_method 'from TEXRAY.INF file'
_cell_angle_alpha 90
_cell_angle_beta 100.79(4)
_cell_angle_gamma 90
_cell_formula_units_Z 4
_cell_length_a 12.591(9)
_cell_length_b 25.34(1)
_cell_length_c 14.048(3)
_cell_measurement_reflns_used 25
_cell_measurement_temperature 295(2)
_cell_measurement_theta_max 36.0
_cell_measurement_theta_min 30.0
_cell_volume 4403(4)
_computing_cell_refinement 'Enraf Nonius Diffractometer Control 1988'
_computing_data_collection 'Enraf Nonius Diffractometer Control 1988'
_computing_data_reduction teXsan
_computing_publication_material teXsan
_computing_structure_refinement teXsan
_computing_structure_solution 'DIRDIF92 (PATTY)'
_diffrn_ambient_temperature 295(2)
_diffrn_measurement_device CAD4
_diffrn_measurement_method '\w/2\q scans'
_diffrn_orient_matrix_UB_11 -0.07592
_diffrn_orient_matrix_UB_12 0.01342
_diffrn_orient_matrix_UB_13 -0.01354
_diffrn_orient_matrix_UB_21 -0.02327
_diffrn_orient_matrix_UB_22 -0.03053
_diffrn_orient_matrix_UB_23 0.03611
_diffrn_orient_matrix_UB_31 0.01474
_diffrn_orient_matrix_UB_32 0.02104
_diffrn_orient_matrix_UB_33 0.06134
_diffrn_radiation_monochromator graphite
_diffrn_radiation_source 'X-ray tube'
_diffrn_radiation_type MoK\a
_diffrn_radiation_wavelength 0.7109
_diffrn_reflns_av_R_equivalents 0.029
_diffrn_reflns_limit_h_max 16
_diffrn_reflns_limit_h_min -16
_diffrn_reflns_limit_k_max 33
_diffrn_reflns_limit_k_min 0
_diffrn_reflns_limit_l_max 18
_diffrn_reflns_limit_l_min 0
_diffrn_reflns_number 10407
_diffrn_reflns_theta_max 27.51
_diffrn_standards_decay_% -0.39
_diffrn_standards_interval_count 60
_diffrn_standards_number 3
_exptl_absorpt_coefficient_mu 0.970
_exptl_absorpt_correction_T_max 1.000
_exptl_absorpt_correction_T_min 0.959
_exptl_absorpt_correction_type empirical
_exptl_absorpt_process_details psi-scan
_exptl_crystal_colour orange
_exptl_crystal_density_diffrn 1.537
_exptl_crystal_description block
_exptl_crystal_F_000 2072.00
_exptl_crystal_size_max 0.60
_exptl_crystal_size_mid 0.60
_exptl_crystal_size_min 0.40
_refine_diff_density_max 0.60
_refine_diff_density_min -0.83
_refine_ls_extinction_coef 9.8E-8
_refine_ls_extinction_method Zachariasen_type_2_Gaussian_isotropic
_refine_ls_goodness_of_fit_obs 2.28
_refine_ls_matrix_type full
_refine_ls_number_parameters 461
_refine_ls_number_reflns 6411
_refine_ls_number_restraints 0
_refine_ls_R_factor_obs 0.043
_refine_ls_shift/esd_max 0.051
_refine_ls_structure_factor_coef F
_refine_ls_weighting_details w=1/\s^2^(F)
_refine_ls_weighting_scheme calc
_refine_ls_wR_factor_obs 0.043
_reflns_number_observed 6411
_reflns_number_total 10090
_reflns_observed_criterion 3.00
_cod_data_source_file ic951518k_2.cif
_cod_data_source_block COMPOUND#4
_cod_depositor_comments
;
The following automatic conversions were performed:

'_refine_ls_weighting_scheme' value 'w=1/\s^2^(F)' was changed to
'calc'. New tag '_refine_ls_weighting_details' was created. The value
of the new tag was set to 'w=1/\s^2^(F)'.

Automatic conversion script
Id: cif_fix_values 3143 2015-03-26 13:38:13Z robertas 
;
_cod_original_cell_volume 4403(3)
_cod_original_sg_symbol_H-M 'P 21/n '
_cod_original_formula_sum 'C31 H42 N2 Mo2 O8 P2 S6 '
_cod_database_code 4323817

loop_
_symmetry_equiv_pos_as_xyz
'   +x,   +y,   +z'
1/2-x,1/2+y,1/2-z
'   -x,   -y,   -z'
1/2+x,1/2-y,1/2+z

loop_
_atom_site_aniso_label
_atom_site_aniso_U_11
_atom_site_aniso_U_22
_atom_site_aniso_U_33
_atom_site_aniso_U_12
_atom_site_aniso_U_13
_atom_site_aniso_U_23
Mo(1) 0.0483(3) 0.0484(3) 0.0525(3) 0.0046(2) 0.0090(2) 0.0049(2)
Mo(2) 0.0402(2) 0.0493(3) 0.0563(3) -0.0016(2) 0.0042(2) 0.0063(2)
S(1) 0.0415(7) 0.0575(8) 0.0527(8) 0.0018(6) 0.0096(6) 0.0073(6)
S(2) 0.0568(8) 0.0615(9) 0.0534(8) 0.0062(7) 0.0097(7) 0.0118(7)
S(3) 0.116(1) 0.072(1) 0.0611(10) 0.0052(10) 0.0077(9) -0.0074(8)
S(4) 0.081(1) 0.0534(9) 0.0720(10) -0.0092(7) 0.0153(8) 0.0020(8)
S(5) 0.0639(9) 0.0596(9) 0.086(1) -0.0008(7) 0.0087(8) 0.0209(8)
S(6) 0.101(1) 0.068(1) 0.079(1) 0.0028(9) 0.0171(9) -0.0139(9)
P(1) 0.073(1) 0.062(1) 0.080(1) 0.0012(8) 0.0006(9) -0.0136(9)
P(2) 0.067(1) 0.0508(10) 0.117(1) -0.0020(8) 0.0099(10) -0.0041(9)
O(1) 0.043(2) 0.049(2) 0.069(2) -0.001(2) 0.000(2) 0.004(2)
O(2) 0.038(2) 0.057(2) 0.073(2) 0.005(2) 0.007(2) 0.002(2)
O(3) 0.078(3) 0.066(3) 0.100(3) 0.000(2) 0.008(2) -0.020(2)
O(4) 0.073(3) 0.096(4) 0.128(4) 0.010(3) -0.011(3) -0.033(3)
O(5) 0.079(3) 0.064(3) 0.175(5) -0.006(2) 0.005(3) -0.024(3)
O(6) 0.070(3) 0.065(3) 0.161(4) 0.004(2) 0.019(3) -0.010(3)
O(7) 0.071(2) 0.075(3) 0.057(2) 0.009(2) -0.005(2) 0.012(2)
O(8) 0.074(3) 0.095(3) 0.073(3) 0.021(2) 0.033(2) 0.031(2)
N(1) 0.053(2) 0.054(3) 0.055(3) 0.011(2) 0.014(2) 0.012(2)
N(2) 0.042(2) 0.060(3) 0.054(2) -0.003(2) 0.004(2) 0.010(2)
C(1) 0.050(3) 0.049(3) 0.051(3) 0.006(2) 0.012(2) 0.002(2)
C(2) 0.064(4) 0.094(5) 0.064(4) 0.011(3) 0.023(3) 0.025(3)
C(3) 0.065(4) 0.103(5) 0.071(4) 0.019(4) 0.009(3) 0.027(4)
C(4) 0.051(3) 0.073(4) 0.071(4) 0.007(3) 0.014(3) 0.001(3)
C(5) 0.057(3) 0.078(4) 0.086(4) 0.002(3) 0.030(3) 0.015(4)
C(6) 0.057(3) 0.067(4) 0.069(4) 0.011(3) 0.017(3) 0.018(3)
C(7) 0.062(4) 0.133(7) 0.117(6) 0.015(4) 0.013(4) 0.019(5)
C(8) 0.041(3) 0.048(3) 0.049(3) -0.001(2) 0.004(2) 0.004(2)
C(9) 0.056(3) 0.092(5) 0.058(4) -0.006(3) 0.009(3) 0.019(3)
C(10) 0.061(4) 0.106(5) 0.058(4) 0.005(3) -0.007(3) 0.017(3)
C(11) 0.046(3) 0.073(4) 0.083(4) -0.002(3) 0.005(3) -0.001(3)
C(12) 0.045(3) 0.091(5) 0.078(4) -0.008(3) 0.021(3) 0.005(4)
C(13) 0.059(3) 0.070(4) 0.053(3) -0.004(3) 0.012(3) 0.008(3)
C(14) 0.043(3) 0.147(7) 0.130(6) 0.003(4) -0.005(4) 0.003(5)
C(15) 0.039(3) 0.059(4) 0.055(3) -0.001(3) 0.004(2) 0.010(3)
C(16) 0.042(3) 0.085(5) 0.100(5) 0.005(3) -0.002(3) 0.009(4)
C(17) 0.077(5) 0.081(5) 0.120(6) 0.005(4) -0.012(4) -0.010(4)
C(18) 0.097(5) 0.091(5) 0.106(5) 0.010(4) 0.023(4) -0.012(4)
C(19) 0.098(7) 0.20(1) 0.188(10) 0.023(7) -0.014(7) -0.075(9)
C(20) 0.094(7) 0.20(1) 0.23(1) 0.011(7) -0.012(7) -0.049(9)
C(21) 0.089(6) 0.089(6) 0.24(1) -0.014(5) -0.013(6) -0.027(7)
C(22) 0.131(8) 0.18(1) 0.25(1) -0.021(8) 0.041(8) 0.003(10)
C(23) 0.078(5) 0.091(6) 0.176(8) 0.002(4) 0.023(5) -0.035(5)
C(24) 0.074(5) 0.189(9) 0.137(7) 0.000(5) 0.004(5) -0.052(7)
C(25) 0.041(3) 0.083(4) 0.069(4) 0.011(3) 0.017(3) 0.013(3)
C(26) 0.044(3) 0.055(4) 0.072(4) 0.009(2) 0.020(3) 0.009(3)
C(27) 0.075(4) 0.068(5) 0.106(5) 0.003(3) 0.035(4) 0.004(4)
C(28) 0.109(6) 0.080(6) 0.152(8) 0.024(5) 0.070(6) 0.050(6)
C(29) 0.115(7) 0.143(9) 0.095(6) 0.045(6) 0.046(5) 0.048(6)
C(30) 0.117(6) 0.132(8) 0.069(5) 0.020(6) 0.019(4) 0.005(5)
C(31) 0.087(5) 0.084(5) 0.078(5) 0.001(4) 0.027(4) 0.001(4)

loop_
_atom_site_label
_atom_site_fract_x
_atom_site_fract_y
_atom_site_fract_z
_atom_site_U_iso_or_equiv
_atom_site_thermal_displace_type
_atom_site_calc_flag
_atom_site_calc_attached_atom
Mo(1) 0.22585(3) 0.14170(2) -0.13581(3) 0.0498(1) Uij ? ?
Mo(2) 0.19482(3) 0.03015(2) -0.19299(3) 0.0492(1) Uij ? ?
S(1) 0.21053(9) 0.10539(5) -0.29965(9) 0.0504(4) Uij ? ?
S(2) 0.2058(1) 0.06706(6) -0.03253(9) 0.0573(4) Uij ? ?
S(3) 0.2786(1) 0.18871(7) 0.0227(1) 0.0843(6) Uij ? ?
S(4) 0.2985(1) 0.22628(6) -0.1902(1) 0.0686(5) Uij ? ?
S(5) 0.2140(1) -0.05472(6) -0.1005(1) 0.0706(5) Uij ? ?
S(6) 0.2267(1) -0.03346(7) -0.3214(1) 0.0827(6) Uij ? ?
P(1) 0.3218(1) 0.24903(7) -0.0519(1) 0.0737(5) Uij ? ?
P(2) 0.2376(1) -0.08988(6) -0.2218(1) 0.0794(6) Uij ? ?
O(1) 0.3941(2) 0.1156(1) -0.1104(2) 0.055(1) Uij ? ?
O(2) 0.3704(2) 0.0325(1) -0.1567(2) 0.056(1) Uij ? ?
O(3) 0.2617(3) 0.3020(2) -0.0368(3) 0.082(1) Uij ? ?
O(4) 0.4389(3) 0.2694(2) -0.0112(3) 0.103(2) Uij ? ?
O(5) 0.1599(4) -0.1375(2) -0.2532(4) 0.108(2) Uij ? ?
O(6) 0.3467(3) -0.1219(2) -0.2105(3) 0.099(2) Uij ? ?
O(7) 0.3033(3) 0.0526(1) 0.0372(2) 0.070(1) Uij ? ?
O(8) 0.1054(3) 0.0662(2) 0.0065(3) 0.078(1) Uij ? ?
N(1) 0.0888(3) 0.1558(2) -0.1567(3) 0.053(1) Uij ? ?
N(2) 0.0557(3) 0.0312(2) -0.2248(3) 0.053(1) Uij ? ?
C(1) -0.0223(4) 0.1624(2) -0.1745(3) 0.050(2) Uij ? ?
C(2) -0.0713(4) 0.1896(2) -0.2547(4) 0.073(2) Uij ? ?
C(3) -0.1815(5) 0.1958(3) -0.2749(4) 0.080(2) Uij ? ?
C(4) -0.2452(4) 0.1756(2) -0.2145(4) 0.065(2) Uij ? ?
C(5) -0.1954(4) 0.1486(2) -0.1347(4) 0.072(2) Uij ? ?
C(6) -0.0854(4) 0.1415(2) -0.1131(4) 0.064(2) Uij ? ?
C(7) -0.3662(5) 0.1822(3) -0.2400(5) 0.105(3) Uij ? ?
C(8) -0.0549(4) 0.0291(2) -0.2581(3) 0.047(1) Uij ? ?
C(9) -0.0969(4) 0.0450(2) -0.3504(4) 0.069(2) Uij ? ?
C(10) -0.2072(5) 0.0410(3) -0.3846(4) 0.077(2) Uij ? ?
C(11) -0.2751(4) 0.0208(2) -0.3270(4) 0.068(2) Uij ? ?
C(12) -0.2318(4) 0.0045(2) -0.2354(4) 0.070(2) Uij ? ?
C(13) -0.1218(4) 0.0082(2) -0.1992(4) 0.060(2) Uij ? ?
C(14) -0.3958(5) 0.0167(3) -0.3670(5) 0.109(3) Uij ? ?
C(15) 0.4292(4) 0.0698(2) -0.1210(4) 0.052(2) Uij ? ?
C(16) 0.5471(4) 0.0597(2) -0.0911(4) 0.078(2) Uij ? ?
C(17) 0.1453(5) 0.3064(3) -0.0639(5) 0.097(3) Uij ? ?
C(18) 0.1128(5) 0.3579(3) -0.0281(5) 0.098(3) Uij ? ?
C(19) 0.5307(7) 0.2360(4) -0.0104(7) 0.168(5) Uij ? ?
C(20) 0.6129(7) 0.2435(4) 0.0636(8) 0.179(5) Uij ? ?
C(21) 0.0433(7) -0.1314(3) -0.2690(8) 0.144(4) Uij ? ?
C(22) -0.0007(8) -0.1661(5) -0.1942(9) 0.186(5) Uij ? ?
C(23) 0.4500(6) -0.0964(3) -0.1745(6) 0.115(3) Uij ? ?
C(24) 0.5310(6) -0.1167(4) -0.2224(6) 0.136(4) Uij ? ?
C(25) 0.3408(4) 0.1057(2) -0.3411(4) 0.063(2) Uij ? ?
C(26) 0.3281(4) 0.1320(2) -0.4382(4) 0.056(2) Uij ? ?
C(27) 0.3581(5) 0.1829(3) -0.4467(5) 0.081(2) Uij ? ?
C(28) 0.3444(6) 0.2064(3) -0.5395(7) 0.108(3) Uij ? ?
C(29) 0.3011(7) 0.1777(4) -0.6190(6) 0.114(4) Uij ? ?
C(30) 0.2716(6) 0.1280(4) -0.6098(5) 0.106(3) Uij ? ?
C(31) 0.2848(5) 0.1051(3) -0.5202(5) 0.081(2) Uij ? ?

loop_
_atom_type_symbol
_atom_type_oxidation_number
_atom_type_number_in_cell
_atom_type_scat_dispersion_real
_atom_type_scat_dispersion_imag
_atom_type_scat_source
Mo 0 8 -1.683 0.686 'International Tables'
S 0 24 0.125 0.123 'International Tables'
P 0 8 0.102 0.094 'International Tables'
O 0 32 0.011 0.006 'International Tables'
N 0 8 0.006 0.003 'International Tables'
C 0 124 0.003 0.002 'International Tables'
H 0 176 0.000 0.000 'International Tables'

loop_
_geom_angle_atom_site_label_1
_geom_angle_atom_site_label_2
_geom_angle_atom_site_label_3
_geom_angle
_geom_angle_site_symmetry_1
_geom_angle_site_symmetry_2
_geom_angle_site_symmetry_3
_geom_angle_publ_flag
Mo(2) Mo(1) S(1) 53.23(3) ? ? ? yes
Mo(2) Mo(1) S(2) 52.48(4) ? ? ? yes
Mo(2) Mo(1) S(3) 134.30(4) ? ? ? yes
Mo(2) Mo(1) S(4) 140.85(4) ? ? ? yes
Mo(2) Mo(1) O(1) 80.10(9) ? ? ? yes
Mo(2) Mo(1) N(1) 94.3(1) ? ? ? yes
S(1) Mo(1) S(2) 105.70(5) ? ? ? yes
S(1) Mo(1) S(3) 167.08(5) ? ? ? yes
S(1) Mo(1) S(4) 90.17(5) ? ? ? yes
S(1) Mo(1) O(1) 86.75(9) ? ? ? yes
S(1) Mo(1) N(1) 91.0(1) ? ? ? yes
S(2) Mo(1) S(3) 83.01(5) ? ? ? yes
S(2) Mo(1) S(4) 159.16(5) ? ? ? yes
S(2) Mo(1) O(1) 82.63(9) ? ? ? yes
S(2) Mo(1) N(1) 92.9(1) ? ? ? yes
S(3) Mo(1) S(4) 79.28(5) ? ? ? yes
S(3) Mo(1) O(1) 84.91(10) ? ? ? yes
S(3) Mo(1) N(1) 98.2(1) ? ? ? yes
S(4) Mo(1) O(1) 84.93(9) ? ? ? yes
S(4) Mo(1) N(1) 100.4(1) ? ? ? yes
O(1) Mo(1) N(1) 174.2(2) ? ? ? yes
Mo(1) Mo(2) S(1) 53.07(3) ? ? ? yes
Mo(1) Mo(2) S(2) 52.71(3) ? ? ? yes
Mo(1) Mo(2) S(5) 133.57(4) ? ? ? yes
Mo(1) Mo(2) S(6) 141.48(4) ? ? ? yes
Mo(1) Mo(2) O(2) 80.42(9) ? ? ? yes
Mo(1) Mo(2) N(2) 97.5(1) ? ? ? yes
S(1) Mo(2) S(2) 105.76(5) ? ? ? yes
S(1) Mo(2) S(5) 166.85(5) ? ? ? yes
S(1) Mo(2) S(6) 91.04(5) ? ? ? yes
S(1) Mo(2) O(2) 85.89(9) ? ? ? yes
S(1) Mo(2) N(2) 91.3(1) ? ? ? yes
S(2) Mo(2) S(5) 82.24(5) ? ? ? yes
S(2) Mo(2) S(6) 158.37(5) ? ? ? yes
S(2) Mo(2) O(2) 83.87(10) ? ? ? yes
S(2) Mo(2) N(2) 96.5(1) ? ? ? yes
S(5) Mo(2) S(6) 78.93(6) ? ? ? yes
S(5) Mo(2) O(2) 84.60(10) ? ? ? yes
S(5) Mo(2) N(2) 98.2(1) ? ? ? yes
S(6) Mo(2) O(2) 83.86(10) ? ? ? yes
S(6) Mo(2) N(2) 96.7(1) ? ? ? yes
O(2) Mo(2) N(2) 177.2(2) ? ? ? yes
Mo(1) S(1) Mo(2) 73.70(4) ? ? ? yes
Mo(1) S(1) C(25) 112.2(2) ? ? ? yes
Mo(2) S(1) C(25) 111.9(2) ? ? ? yes
Mo(1) S(2) Mo(2) 74.80(4) ? ? ? yes
Mo(1) S(2) O(7) 115.3(2) ? ? ? yes
Mo(1) S(2) O(8) 115.3(2) ? ? ? yes
Mo(2) S(2) O(7) 114.8(2) ? ? ? yes
Mo(2) S(2) O(8) 116.1(2) ? ? ? yes
O(7) S(2) O(8) 114.8(2) ? ? ? yes
Mo(1) S(3) P(1) 87.09(7) ? ? ? yes
Mo(1) S(4) P(1) 86.83(7) ? ? ? yes
Mo(2) S(5) P(2) 87.46(7) ? ? ? yes
Mo(2) S(6) P(2) 87.42(8) ? ? ? yes
S(3) P(1) S(4) 106.70(9) ? ? ? yes
S(3) P(1) O(3) 113.6(2) ? ? ? yes
S(3) P(1) O(4) 113.1(2) ? ? ? yes
S(4) P(1) O(3) 112.9(2) ? ? ? yes
S(4) P(1) O(4) 114.0(2) ? ? ? yes
O(3) P(1) O(4) 96.5(2) ? ? ? yes
S(5) P(2) S(6) 106.18(10) ? ? ? yes
S(5) P(2) O(5) 113.6(2) ? ? ? yes
S(5) P(2) O(6) 114.2(2) ? ? ? yes
S(6) P(2) O(5) 113.5(2) ? ? ? yes
S(6) P(2) O(6) 112.7(2) ? ? ? yes
O(5) P(2) O(6) 96.8(2) ? ? ? yes
Mo(1) O(1) C(15) 127.6(3) ? ? ? yes
Mo(2) O(2) C(15) 128.0(3) ? ? ? yes
P(1) O(3) C(17) 121.3(4) ? ? ? yes
P(1) O(4) C(19) 120.8(5) ? ? ? yes
P(2) O(5) C(21) 121.4(4) ? ? ? yes
P(2) O(6) C(23) 120.8(4) ? ? ? yes
Mo(1) N(1) C(1) 175.1(4) ? ? ? yes
Mo(2) N(2) C(8) 174.4(4) ? ? ? yes
N(1) C(1) C(2) 119.8(4) ? ? ? yes
N(1) C(1) C(6) 121.3(4) ? ? ? yes
C(2) C(1) C(6) 118.9(5) ? ? ? yes
C(1) C(2) C(3) 120.9(5) ? ? ? yes
C(2) C(3) C(4) 120.9(5) ? ? ? yes
C(3) C(4) C(5) 117.7(5) ? ? ? yes
C(3) C(4) C(7) 119.5(5) ? ? ? yes
C(5) C(4) C(7) 122.7(5) ? ? ? yes
C(4) C(5) C(6) 122.5(5) ? ? ? yes
C(1) C(6) C(5) 119.0(5) ? ? ? yes
N(2) C(8) C(9) 119.7(4) ? ? ? yes
N(2) C(8) C(13) 119.8(4) ? ? ? yes
C(9) C(8) C(13) 120.5(4) ? ? ? yes
C(8) C(9) C(10) 119.5(5) ? ? ? yes
C(9) C(10) C(11) 120.9(5) ? ? ? yes
C(10) C(11) C(12) 118.9(5) ? ? ? yes
C(10) C(11) C(14) 119.6(6) ? ? ? yes
C(12) C(11) C(14) 121.5(5) ? ? ? yes
C(11) C(12) C(13) 121.4(5) ? ? ? yes
C(8) C(13) C(12) 118.8(5) ? ? ? yes
O(1) C(15) O(2) 123.4(4) ? ? ? yes
O(1) C(15) C(16) 118.6(5) ? ? ? yes
O(2) C(15) C(16) 117.9(5) ? ? ? yes
O(3) C(17) C(18) 108.0(5) ? ? ? yes
O(4) C(19) C(20) 115.5(9) ? ? ? yes
O(5) C(21) C(22) 108.3(8) ? ? ? yes
O(6) C(23) C(24) 110.5(6) ? ? ? yes
S(1) C(25) C(26) 109.8(3) ? ? ? yes
C(25) C(26) C(27) 121.4(6) ? ? ? yes
C(25) C(26) C(31) 120.3(5) ? ? ? yes
C(27) C(26) C(31) 118.3(6) ? ? ? yes
C(26) C(27) C(28) 119.6(7) ? ? ? yes
C(27) C(28) C(29) 119.6(7) ? ? ? yes
C(28) C(29) C(30) 120.3(8) ? ? ? yes
C(29) C(30) C(31) 120.3(8) ? ? ? yes
C(26) C(31) C(30) 121.8(7) ? ? ? yes

loop_
_geom_bond_atom_site_label_1
_geom_bond_atom_site_label_2
_geom_bond_distance
_geom_bond_site_symmetry_1
_geom_bond_site_symmetry_2
_geom_bond_publ_flag
Mo(1) Mo(2) 2.9440(6) ? ? yes
Mo(1) S(1) 2.452(1) ? ? yes
Mo(1) S(2) 2.427(1) ? ? yes
Mo(1) S(3) 2.502(2) ? ? yes
Mo(1) S(4) 2.505(2) ? ? yes
Mo(1) O(1) 2.184(3) ? ? yes
Mo(1) N(1) 1.733(4) ? ? yes
Mo(2) S(1) 2.457(1) ? ? yes
Mo(2) S(2) 2.420(1) ? ? yes
Mo(2) S(5) 2.502(2) ? ? yes
Mo(2) S(6) 2.507(2) ? ? yes
Mo(2) O(2) 2.175(3) ? ? yes
Mo(2) N(2) 1.725(4) ? ? yes
S(1) C(25) 1.840(5) ? ? yes
S(2) O(7) 1.467(3) ? ? yes
S(2) O(8) 1.469(4) ? ? yes
S(3) P(1) 1.987(2) ? ? yes
S(4) P(1) 1.995(2) ? ? yes
S(5) P(2) 1.993(2) ? ? yes
S(6) P(2) 1.989(2) ? ? yes
P(1) O(3) 1.576(4) ? ? yes
P(1) O(4) 1.565(4) ? ? yes
P(2) O(5) 1.564(4) ? ? yes
P(2) O(6) 1.578(4) ? ? yes
O(1) C(15) 1.262(6) ? ? yes
O(2) C(15) 1.245(6) ? ? yes
O(3) C(17) 1.448(6) ? ? yes
O(4) C(19) 1.432(9) ? ? yes
O(5) C(21) 1.451(8) ? ? yes
O(6) C(23) 1.455(7) ? ? yes
N(1) C(1) 1.384(5) ? ? yes
N(2) C(8) 1.385(5) ? ? yes
C(1) C(2) 1.367(6) ? ? yes
C(1) C(6) 1.383(6) ? ? yes
C(2) C(3) 1.372(7) ? ? yes
C(3) C(4) 1.371(7) ? ? yes
C(4) C(5) 1.363(7) ? ? yes
C(4) C(7) 1.508(7) ? ? yes
C(5) C(6) 1.374(7) ? ? yes
C(8) C(9) 1.366(6) ? ? yes
C(8) C(13) 1.390(6) ? ? yes
C(9) C(10) 1.386(7) ? ? yes
C(10) C(11) 1.380(7) ? ? yes
C(11) C(12) 1.365(7) ? ? yes
C(11) C(14) 1.522(7) ? ? yes
C(12) C(13) 1.386(7) ? ? yes
C(15) C(16) 1.488(6) ? ? yes
C(17) C(18) 1.482(9) ? ? yes
C(19) C(20) 1.34(1) ? ? yes
C(21) C(22) 1.55(1) ? ? yes
C(23) C(24) 1.419(9) ? ? yes
C(25) C(26) 1.501(7) ? ? yes
C(26) C(27) 1.357(7) ? ? yes
C(26) C(31) 1.360(7) ? ? yes
C(27) C(28) 1.414(9) ? ? yes
C(28) C(29) 1.36(1) ? ? yes
C(29) C(30) 1.33(1) ? ? yes
C(30) C(31) 1.368(9) ? ? yes
